data_7709480
loop_
_publ_author_name
'Li, Gang-Mei'
'Liang, Zhen-Gang'
'Xue, Zhenzhen'
'Han, Song-De'
'Pan, Jie'
'Wang, Guo-Ming'

_publ_section_title
;
 Inserting protonated phenanthroline derivatives to interchain voids of
 anionic halometallate units to generate hybrid materials with tunable
 photochromic performance
;
_journal_name_full 'Dalton Transactions'
_journal_paper_doi 10.1039/D2DT00190J
_journal_year 2022
_chemical_formula_moiety 'Bi Cl4, C12 H10 Cl N2 O'
_chemical_formula_sum 'C12 H10 Bi Cl5 N2 O'
_chemical_formula_weight 584.43
_space_group_crystal_system triclinic
_space_group_IT_number 2
_space_group_name_Hall '-P 1'
_space_group_name_H-M_alt 'P -1'
_atom_sites_solution_hydrogens geom
_atom_sites_solution_primary dual
_audit_creation_date 2021-08-26
_audit_creation_method
;
Olex2 1.2
(compiled 2018.05.29 svn.r3508 for OlexSys, GUI svn.r5506)
;
_audit_update_record
;
2021-12-13 deposited with the CCDC.	2022-02-14 downloaded from the CCDC.
;
_cell_angle_alpha 95.177(8)
_cell_angle_beta 106.785(8)
_cell_angle_gamma 106.916(9)
_cell_formula_units_Z 2
_cell_length_a 7.2646(7)
_cell_length_b 10.5090(12)
_cell_length_c 12.2616(9)
_cell_measurement_reflns_used 3818
_cell_measurement_temperature 293(2)
_cell_measurement_theta_max 29.3140
_cell_measurement_theta_min 3.0000
_cell_volume 841.78(16)
_computing_cell_refinement 'CrysAlisPro 1.171.39.16b (Rigaku OD, 2015)'
_computing_data_collection 'CrysAlisPro 1.171.39.16b (Rigaku OD, 2015)'
_computing_data_reduction 'CrysAlisPro 1.171.39.16b (Rigaku OD, 2015)'
_computing_molecular_graphics 'Olex2 (Dolomanov et al., 2009)'
_computing_publication_material 'Olex2 (Dolomanov et al., 2009)'
_computing_structure_refinement 'ShelXL (Sheldrick, 2015)'
_computing_structure_solution 'ShelXT (Sheldrick, 2015)'
_diffrn_ambient_temperature 293(2)
_diffrn_measured_fraction_theta_full 0.999
_diffrn_measured_fraction_theta_max 0.914
_diffrn_measurement_device_type 'XtaLAB Mini (ROW)'
_diffrn_measurement_method 'phi and omega scans'
_diffrn_radiation_monochromator graphite
_diffrn_radiation_type 'Mo K\a'
_diffrn_radiation_wavelength 0.71073
_diffrn_reflns_av_R_equivalents 0.1060
_diffrn_reflns_av_unetI/netI 0.1282
_diffrn_reflns_Laue_measured_fraction_full 0.999
_diffrn_reflns_Laue_measured_fraction_max 0.914
_diffrn_reflns_limit_h_max 10
_diffrn_reflns_limit_h_min -10
_diffrn_reflns_limit_k_max 15
_diffrn_reflns_limit_k_min -14
_diffrn_reflns_limit_l_max 18
_diffrn_reflns_limit_l_min -17
_diffrn_reflns_number 12179
_diffrn_reflns_point_group_measured_fraction_full 0.999
_diffrn_reflns_point_group_measured_fraction_max 0.914
_diffrn_reflns_theta_full 25.242
_diffrn_reflns_theta_max 32.573
_diffrn_reflns_theta_min 2.962
_exptl_absorpt_coefficient_mu 11.255
_exptl_absorpt_correction_T_max 1.00000
_exptl_absorpt_correction_T_min 0.02998
_exptl_absorpt_correction_type multi-scan
_exptl_crystal_colour yellow
_exptl_crystal_colour_primary yellow
_exptl_crystal_density_diffrn 2.235
_exptl_crystal_description acicular
_exptl_crystal_F_000 524
_exptl_crystal_size_max 0.25
_exptl_crystal_size_mid 0.06
_exptl_crystal_size_min 0.04
_refine_diff_density_max 6.007
_refine_diff_density_min -2.245
_refine_diff_density_rms 0.340
_refine_ls_extinction_method none
_refine_ls_goodness_of_fit_ref 1.035
_refine_ls_hydrogen_treatment constr
_refine_ls_matrix_type full
_refine_ls_number_parameters 157
_refine_ls_number_reflns 5593
_refine_ls_number_restraints 232
_refine_ls_restrained_S_all 1.026
_refine_ls_R_factor_all 0.1261
_refine_ls_R_factor_gt 0.0780
_refine_ls_shift/su_max 0.000
_refine_ls_shift/su_mean 0.000
_refine_ls_structure_factor_coef Fsqd
_refine_ls_weighting_details 'w=1/[\s^2^(Fo^2^)+(0.1242P)^2^+0.6633P] where P=(Fo^2^+2Fc^2^)/3'
_refine_ls_weighting_scheme calc
_refine_ls_wR_factor_gt 0.1994
_refine_ls_wR_factor_ref 0.2447
_reflns_Friedel_coverage 0.000
_reflns_number_gt 3471
_reflns_number_total 5593
_reflns_threshold_expression 'I > 2\s(I)'
_cod_data_source_file d2dt00190j2.cif
_cod_data_source_block 1_sq
_cod_original_cell_volume 841.78(15)
_cod_database_code 7709480
_shelx_shelxl_version_number 2018/3
_shelx_space_group_comment
;
The symmetry employed for this shelxl refinement is uniquely defined
by the following loop, which should always be used as a source of
symmetry information in preference to the above space-group names.
They are only intended as comments.
;
_shelx_estimated_absorpt_t_max 1.00000
_shelx_estimated_absorpt_t_min 0.02998
_olex2_refinement_description
;
1. Fixed Uiso
 At 1.2 times of:
  All C(H) groups, All N(H) groups
2. Restrained distances
 C11-C3 \\sim C11-C5
 with sigma of 0.01
 C12-C6 \\sim C12-C8
 with sigma of 0.01
3. Restrained planarity
 Cl5, N1, N2, C1, C2, C3, C4, C5, C6, C7, C8, C9, C10, C11, C12
 with sigma of 0.01
4. Rigid bond restraints
 C1, C2, C3, C4, C5, C6, C7, C8, C9, C10, C11, C12, N1, N2
 with sigma for 1-2 distances of 0.01 and sigma for 1-3 distances of 0.01
5. Uiso/Uaniso restraints and constraints
C1 \\sim C2 \\sim C3 \\sim C4 \\sim C5 \\sim C6 \\sim C7 \\sim C8 \\sim C9
\\sim C10 \\sim C11 \\sim C12 \\sim N1 \\sim N2: within 2A with sigma of 0.01
and sigma for terminal atoms of 0.02
Uanis(C1) \\sim Ueq, Uanis(C2) \\sim Ueq, Uanis(C3) \\sim Ueq, Uanis(C4) \\sim
Ueq, Uanis(C5) \\sim Ueq, Uanis(C6) \\sim Ueq, Uanis(C7) \\sim Ueq, Uanis(C8)
\\sim Ueq, Uanis(C9) \\sim Ueq, Uanis(C10) \\sim Ueq, Uanis(C11) \\sim Ueq,
Uanis(C12) \\sim Ueq, Uanis(N1) \\sim Ueq, Uanis(N2) \\sim Ueq: with sigma of
0.01 and sigma for terminal atoms of 0.02
6.a Aromatic/amide H refined with riding coordinates:
 C1(H1), C2(H2), C3(H3), N1(H1A), C8(H8), C9(H9), C10(H10), C11(H11)
6.b Fitted hexagon refined as free rotating group:
 C1(C2,C3,C4,C5,N1), C6(C7,C8,C9,C10,N2)
;
_platon_squeeze_void_probe_radius 1.20
_olex2_submission_special_instructions 'No special instructions were received'

loop_
_space_group_symop_operation_xyz
'x, y, z'
'-x, -y, -z'

loop_
_atom_site_label
_atom_site_type_symbol
_atom_site_fract_x
_atom_site_fract_y
_atom_site_fract_z
_atom_site_U_iso_or_equiv
_atom_site_adp_type
_atom_site_occupancy
_atom_site_site_symmetry_order
_atom_site_calc_flag
_atom_site_refinement_flags_posn
_atom_site_refinement_flags_adp
_atom_site_refinement_flags_occupancy
_atom_site_disorder_assembly
_atom_site_disorder_group
Bi1 Bi 0.75463(6) 0.42782(4) 0.06516(3) 0.04132(18) Uani 1 1 d . . . . .
Cl1 Cl 1.0297(6) 0.6835(4) 0.0380(4) 0.0577(9) Uani 1 1 d . . . . .
Cl2 Cl 1.0030(7) 0.4620(5) 0.2650(3) 0.0724(11) Uani 1 1 d . . . . .
Cl3 Cl 0.5404(6) 0.5595(4) 0.1545(3) 0.0615(10) Uani 1 1 d . . . . .
Cl4 Cl 0.5373(7) 0.1963(4) 0.0748(4) 0.0706(11) Uani 1 1 d . . . . .
Cl5 Cl 0.0241(10) -0.2967(6) 0.5263(7) 0.115(2) Uani 1 1 d . . . . .
C1 C 0.1476(12) 0.1705(9) 0.2013(9) 0.087(4) Uani 1 1 d . U . . .
H1 H 0.180456 0.244694 0.166035 0.104 Uiso 1 1 calc R . . . .
C2 C -0.0040(12) 0.0505(11) 0.1374(7) 0.090(4) Uani 1 1 d G U . . .
H2 H -0.072586 0.044495 0.059224 0.108 Uiso 1 1 calc R . . . .
C3 C -0.0531(11) -0.0604(9) 0.1901(8) 0.083(3) Uani 1 1 d DG U . . .
H3 H -0.154579 -0.140616 0.147316 0.100 Uiso 1 1 calc R . . . .
C4 C 0.0493(11) -0.0513(8) 0.3069(8) 0.073(3) Uani 1 1 d G U . . .
C5 C 0.2009(10) 0.0686(9) 0.3709(7) 0.067(2) Uani 1 1 d DG U . . .
N1 N 0.2501(9) 0.1795(8) 0.3181(8) 0.068(2) Uani 1 1 d G U . . .
H1A H 0.343873 0.253739 0.357720 0.081 Uiso 1 1 calc R . . . .
C6 C 0.2953(9) 0.0721(8) 0.4834(7) 0.068(3) Uani 1 1 d D U . . .
C7 C 0.2468(9) -0.0385(8) 0.5367(8) 0.065(2) Uani 1 1 d G U . . .
C8 C 0.3498(13) -0.0288(10) 0.6535(8) 0.076(3) Uani 1 1 d DG U . . .
H8 H 0.317399 -0.102795 0.689098 0.091 Uiso 1 1 calc R . . . .
C9 C 0.5013(13) 0.0914(12) 0.7170(7) 0.086(3) Uani 1 1 d G U . . .
H9 H 0.570179 0.097855 0.795170 0.103 Uiso 1 1 calc R . . . .
C10 C 0.5497(11) 0.2020(10) 0.6638(9) 0.076(3) Uani 1 1 d G U . . .
H10 H 0.651075 0.282394 0.706283 0.092 Uiso 1 1 calc R . . . .
N2 N 0.4468(11) 0.1923(8) 0.5470(9) 0.076(3) Uani 1 1 d G U . . .
C11 C 0.0011(15) -0.1601(16) 0.3586(13) 0.076(3) Uani 1 1 d D U . . .
H11 H -0.101029 -0.238780 0.313369 0.091 Uiso 1 1 calc R . . . .
C12 C 0.0922(18) -0.1610(15) 0.4716(12) 0.072(3) Uani 1 1 d D U . . .

loop_
_atom_site_aniso_label
_atom_site_aniso_U_11
_atom_site_aniso_U_22
_atom_site_aniso_U_33
_atom_site_aniso_U_23
_atom_site_aniso_U_13
_atom_site_aniso_U_12
Bi1 0.0377(3) 0.0441(3) 0.0421(3) 0.00648(19) 0.01191(19) 0.01530(19)
Cl1 0.065(2) 0.0474(17) 0.067(2) 0.0062(15) 0.0282(17) 0.0241(16)
Cl2 0.072(2) 0.087(3) 0.051(2) 0.0100(19) 0.0037(17) 0.033(2)
Cl3 0.0529(18) 0.080(2) 0.0482(18) -0.0079(17) 0.0119(14) 0.0273(18)
Cl4 0.069(2) 0.054(2) 0.083(3) 0.0168(19) 0.029(2) 0.0070(17)
Cl5 0.139(5) 0.084(3) 0.152(6) 0.044(4) 0.079(5) 0.046(4)
C1 0.091(6) 0.090(6) 0.083(5) 0.016(5) 0.029(5) 0.035(5)
C2 0.097(6) 0.096(6) 0.074(6) 0.020(5) 0.023(5) 0.032(5)
C3 0.087(6) 0.091(6) 0.072(5) 0.009(5) 0.025(5) 0.032(5)
C4 0.078(5) 0.078(5) 0.069(4) 0.001(4) 0.028(4) 0.037(4)
C5 0.069(5) 0.077(5) 0.071(4) 0.002(4) 0.038(4) 0.034(4)
N1 0.068(5) 0.076(5) 0.072(5) 0.005(4) 0.033(4) 0.037(4)
C6 0.057(4) 0.079(5) 0.078(4) 0.007(4) 0.029(4) 0.033(4)
C7 0.061(5) 0.073(4) 0.078(4) 0.007(4) 0.033(4) 0.039(4)
C8 0.065(5) 0.082(5) 0.086(5) 0.009(5) 0.029(5) 0.032(5)
C9 0.071(6) 0.079(6) 0.108(6) -0.005(5) 0.025(5) 0.034(5)
C10 0.066(5) 0.074(5) 0.093(6) -0.008(5) 0.033(5) 0.030(4)
N2 0.055(5) 0.080(5) 0.094(5) -0.005(4) 0.031(4) 0.027(4)
C11 0.080(5) 0.081(5) 0.077(5) -0.001(4) 0.028(4) 0.043(4)
C12 0.071(5) 0.083(5) 0.077(5) 0.010(4) 0.031(4) 0.041(4)

loop_
_atom_type_symbol
_atom_type_description
_atom_type_scat_dispersion_real
_atom_type_scat_dispersion_imag
_atom_type_scat_source
C C 0.0033 0.0016 'International Tables Vol C Tables 4.2.6.8 and 6.1.1.4'
H H 0.0000 0.0000 'International Tables Vol C Tables 4.2.6.8 and 6.1.1.4'
Bi Bi -4.1077 10.2566 'International Tables Vol C Tables 4.2.6.8 and 6.1.1.4'
Cl Cl 0.1484 0.1585 'International Tables Vol C Tables 4.2.6.8 and 6.1.1.4'
N N 0.0061 0.0033 'International Tables Vol C Tables 4.2.6.8 and 6.1.1.4'

loop_
_geom_angle_atom_site_label_1
_geom_angle_atom_site_label_2
_geom_angle_atom_site_label_3
_geom_angle
_geom_angle_site_symmetry_1
_geom_angle_site_symmetry_3
_geom_angle_publ_flag
Cl1 Bi1 Cl1 82.73(11) 2_765 . ?
Cl1 Bi1 Cl3 86.24(13) . 2_665 ?
Cl1 Bi1 Cl3 174.03(12) 2_765 . ?
Cl1 Bi1 Cl3 95.21(11) 2_765 2_665 ?
Cl2 Bi1 Cl1 87.60(15) . . ?
Cl2 Bi1 Cl1 93.31(14) . 2_765 ?
Cl2 Bi1 Cl3 90.01(14) . . ?
Cl2 Bi1 Cl3 168.77(13) . 2_665 ?
Cl2 Bi1 Cl4 93.62(17) . . ?
Cl3 Bi1 Cl1 92.47(12) . . ?
Cl3 Bi1 Cl3 80.89(11) . 2_665 ?
Cl4 Bi1 Cl1 173.51(12) . . ?
Cl4 Bi1 Cl1 90.84(14) . 2_765 ?
Cl4 Bi1 Cl3 93.90(14) . . ?
Cl4 Bi1 Cl3 93.55(15) . 2_665 ?
Bi1 Cl1 Bi1 97.28(11) 2_765 . ?
Bi1 Cl3 Bi1 99.11(11) . 2_665 ?
C2 C1 H1 120.0 . . ?
C2 C1 N1 120.0 . . ?
N1 C1 H1 120.0 . . ?
C1 C2 H2 120.0 . . ?
C3 C2 C1 120.0 . . ?
C3 C2 H2 120.0 . . ?
C2 C3 H3 120.0 . . ?
C2 C3 C4 120.0 . . ?
C4 C3 H3 120.0 . . ?
C5 C4 C3 120.0 . . ?
C11 C4 C3 120.0(4) . . ?
C11 C4 C5 120.0(4) . . ?
N1 C5 C4 120.0 . . ?
C6 C5 C4 117.7(8) . . ?
C6 C5 N1 122.3(8) . . ?
C1 N1 H1A 120.0 . . ?
C5 N1 C1 120.0 . . ?
C5 N1 H1A 120.0 . . ?
C5 C6 C7 122.6(7) . . ?
C5 C6 N2 117.4(7) . . ?
C7 C6 N2 120.0 . . ?
C6 C7 C8 120.0 . . ?
C6 C7 C12 119.9(4) . . ?
C8 C7 C12 120.1(4) . . ?
C7 C8 H8 120.0 . . ?
C9 C8 C7 120.0 . . ?
C9 C8 H8 120.0 . . ?
C8 C9 H9 120.0 . . ?
C10 C9 C8 120.0 . . ?
C10 C9 H9 120.0 . . ?
C9 C10 H10 120.0 . . ?
C9 C10 N2 120.0 . . ?
N2 C10 H10 120.0 . . ?
C10 N2 C6 120.0 . . ?
C4 C11 H11 117.9 . . ?
C12 C11 C4 124.3(11) . . ?
C12 C11 H11 117.9 . . ?
C7 C12 Cl5 123.5(8) . . ?
C11 C12 Cl5 120.9(14) . . ?
C11 C12 C7 115.6(12) . . ?

loop_
_geom_bond_atom_site_label_1
_geom_bond_atom_site_label_2
_geom_bond_distance
_geom_bond_site_symmetry_2
_geom_bond_publ_flag
Bi1 Cl1 2.957(4) . ?
Bi1 Cl1 2.714(3) 2_765 ?
Bi1 Cl2 2.510(4) . ?
Bi1 Cl3 2.960(4) 2_665 ?
Bi1 Cl3 2.739(3) . ?
Bi1 Cl4 2.520(4) . ?
Cl5 C12 1.637(16) . ?
C1 H1 0.9300 . ?
C1 C2 1.3900 . ?
C1 N1 1.3900 . ?
C2 H2 0.9300 . ?
C2 C3 1.3900 . ?
C3 H3 0.9300 . ?
C3 C4 1.3900 . ?
C4 C5 1.3900 . ?
C4 C11 1.36(2) . ?
C5 N1 1.3900 . ?
C5 C6 1.343(13) . ?
N1 H1A 0.8600 . ?
C6 C7 1.3900 . ?
C6 N2 1.3900 . ?
C7 C8 1.3900 . ?
C7 C12 1.419(17) . ?
C8 H8 0.9300 . ?
C8 C9 1.3900 . ?
C9 H9 0.9300 . ?
C9 C10 1.3900 . ?
C10 H10 0.9300 . ?
C10 N2 1.3900 . ?
C11 H11 0.9300 . ?
C11 C12 1.35(2) . ?

loop_
_geom_torsion_atom_site_label_1
_geom_torsion_atom_site_label_2
_geom_torsion_atom_site_label_3
_geom_torsion_atom_site_label_4
_geom_torsion
_geom_torsion_site_symmetry_1
_geom_torsion_site_symmetry_2
_geom_torsion_site_symmetry_3
_geom_torsion_site_symmetry_4
_geom_torsion_publ_flag
C1 C2 C3 C4 0.0 . . . . ?
C2 C1 N1 C5 0.0 . . . . ?
C2 C3 C4 C5 0.0 . . . . ?
C2 C3 C4 C11 179.99(6) . . . . ?
C3 C4 C5 N1 0.0 . . . . ?
C3 C4 C5 C6 180.0 . . . . ?
C3 C4 C11 C12 180.00(6) . . . . ?
C4 C5 N1 C1 0.0 . . . . ?
C4 C5 C6 C7 0.0 . . . . ?
C4 C5 C6 N2 -180.0 . . . . ?
C4 C11 C12 Cl5 -179.99(5) . . . . ?
C4 C11 C12 C7 0.00(11) . . . . ?
C5 C4 C11 C12 0.00(9) . . . . ?
C5 C6 C7 C8 -180.0 . . . . ?
C5 C6 C7 C12 0.0 . . . . ?
C5 C6 N2 C10 180.0 . . . . ?
N1 C1 C2 C3 0.0 . . . . ?
N1 C5 C6 C7 180.0 . . . . ?
N1 C5 C6 N2 0.00(5) . . . . ?
C6 C5 N1 C1 180.0 . . . . ?
C6 C7 C8 C9 0.0 . . . . ?
C6 C7 C12 Cl5 180.00(3) . . . . ?
C6 C7 C12 C11 0.00(8) . . . . ?
C7 C6 N2 C10 0.0 . . . . ?
C7 C8 C9 C10 0.0 . . . . ?
C8 C7 C12 Cl5 -0.01(8) . . . . ?
C8 C7 C12 C11 179.99(5) . . . . ?
C8 C9 C10 N2 0.0 . . . . ?
C9 C10 N2 C6 0.0 . . . . ?
N2 C6 C7 C8 0.0 . . . . ?
N2 C6 C7 C12 179.99(5) . . . . ?
C11 C4 C5 N1 -179.99(6) . . . . ?
C11 C4 C5 C6 0.0 . . . . ?
C12 C7 C8 C9 -179.99(5) . . . . ?

loop_
_platon_squeeze_void_nr
_platon_squeeze_void_average_x
_platon_squeeze_void_average_y
_platon_squeeze_void_average_z
_platon_squeeze_void_volume
_platon_squeeze_void_count_electrons
_platon_squeeze_void_content
1 0.499 0.500 0.500 69 29 ' '
